data_9016498
loop_
_publ_author_name
'Williams, E. R.'
'Weller, M. T.'

_publ_section_title
;
 A variable-temperature neutron diffraction study of ussingite;
 a strong asymmetric hydrogen bond in an aluminosilicate framework
 Note: T = 4 K
;
_journal_name_full 'Physics and Chemistry of Minerals'
_journal_page_first 471
_journal_page_last 478
_journal_paper_doi 10.1007/s00269-012-0501-4
_journal_volume 39
_journal_year 2012
_chemical_compound_source 'Nakalaq, Ilimaussaq complex, Greenland'
_chemical_formula_sum 'Al H Na2 O9 Si3'
_chemical_name_mineral Ussingite
_space_group_IT_number 2
_symmetry_space_group_name_Hall '-P 1'
_symmetry_space_group_name_H-M 'P -1'
_cell_angle_alpha 90.835
_cell_angle_beta 99.771
_cell_angle_gamma 122.581
_cell_length_a 7.2474
_cell_length_b 7.6813
_cell_length_c 8.6432
_cell_formula_units_Z 2
_cell_volume 396.295
_database_code_amcsd 0019374
_exptl_crystal_density_diffrn 2.533
_cod_original_formula_sum 'Na2 Al Si3 O9 H'
_cod_database_code 9016498

loop_
_space_group_symop_operation_xyz
x,y,z
-x,-y,-z

loop_
_atom_site_label
_atom_site_fract_x
_atom_site_fract_y
_atom_site_fract_z
_atom_site_U_iso_or_equiv
Na1 0.17010 0.38650 0.05550 0.00720
Na2 0.82300 0.23880 0.44330 0.01147
Al1 0.24490 0.05100 0.85470 0.00455
Si1 0.25270 0.19470 0.36350 0.00591
Si2 0.32260 0.41840 0.69320 0.00327
Si3 0.70800 0.11020 0.81160 0.00153
O1 0.00240 0.13550 0.28460 0.00476
O2 0.14120 0.47380 0.65060 0.00767
O3 0.27430 -0.00560 0.34820 0.00433
O4 0.30190 0.30000 0.85190 0.00601
O5 0.44360 0.02120 0.79540 0.00679
O6 0.41940 0.37400 0.27030 0.00789
O7 0.80610 0.04310 0.96470 0.00464
O8 0.86080 0.35940 0.81960 0.00612
O9 0.31290 0.26760 0.55150 0.00482
H 0.98200 0.41470 0.74650 0.01299

loop_
_cod_related_entry_id
_cod_related_entry_database
_cod_related_entry_code
1 AMCSD 0019374
